data_4109324
loop_
_publ_author_name
'Eric J. Schelter'
'Ping Yang'
'Brian L. Scott'
'Ryan E. Da Re'
'Kimberly C. Jantunen'
'Richard L. Martin'
'P. Jeffrey Hay'
'David E. Morris'
'Jaqueline L. Kiplinger'

_publ_contact_author
;
Jaqueline L. Kiplinger
MS J514
Los Alamos National Laboratory
Los Alamos, New Mexico 87545
;
_publ_contact_author_email kiplinger@lanl.gov
_publ_section_title
;
 Systematic Studies of Early Actinide Complexes: Thorium(IV)
 Fluoroketimides
;
_journal_name_full 'Journal of the American Chemical Society'
_journal_page_first 5139
_journal_page_last 5152
_journal_paper_doi 10.1021/ja0686458
_journal_volume 129
_journal_year 2007
_chemical_formula_sum 'C36 H42 F4 N2 Th'
_chemical_formula_weight 810.76
_chemical_name_systematic ?
_space_group_IT_number 2
_symmetry_cell_setting triclinic
_symmetry_space_group_name_Hall '-P 1'
_symmetry_space_group_name_H-M 'P -1'
_atom_sites_solution_hydrogens geom
_atom_sites_solution_primary direct
_atom_sites_solution_secondary difmap
_audit_creation_method SHELXL-97
_cell_angle_alpha 108.7590(10)
_cell_angle_beta 90.1920(10)
_cell_angle_gamma 102.9020(10)
_cell_formula_units_Z 4
_cell_length_a 10.7290(5)
_cell_length_b 17.7108(8)
_cell_length_c 19.3565(9)
_cell_measurement_temperature 141(2)
_cell_volume 3383.5(3)
_computing_cell_refinement 'SAINT+, v. 7.06 (Bruker AXS, 2001)'
_computing_data_collection 'APEX II, v. 1.08 (Bruker AXS, 2003)'
_computing_data_reduction 'SAINT+, v. 7.06 (Bruker AXS, 2001)'
_computing_molecular_graphics 'SHELXTL, v. 6.10, (Bruker AXS, 2000)'
_computing_publication_material 'SHELXTL, v. 6.10, (Bruker AXS, 2000)'
_computing_structure_refinement 'SHELXL-97 (Sheldrick, 1997)'
_computing_structure_solution 'SHELXS-97 (Sheldrick, 1990)'
_diffrn_ambient_temperature 141(2)
_diffrn_measured_fraction_theta_full 0.986
_diffrn_measured_fraction_theta_max 0.880
_diffrn_measurement_device_type 'Bruker D8 with APEXII CCD'
_diffrn_measurement_method '\w scans'
_diffrn_radiation_monochromator graphite
_diffrn_radiation_source 'fine-focus sealed tube'
_diffrn_radiation_type MoK\a
_diffrn_radiation_wavelength 0.71073
_diffrn_reflns_av_R_equivalents 0.0437
_diffrn_reflns_av_sigmaI/netI 0.0795
_diffrn_reflns_limit_h_max 14
_diffrn_reflns_limit_h_min -13
_diffrn_reflns_limit_k_max 24
_diffrn_reflns_limit_k_min -23
_diffrn_reflns_limit_l_max 24
_diffrn_reflns_limit_l_min -26
_diffrn_reflns_number 33978
_diffrn_reflns_theta_full 25.00
_diffrn_reflns_theta_max 29.02
_diffrn_reflns_theta_min 1.11
_diffrn_standards_decay_% 0
_diffrn_standards_interval_count 0
_diffrn_standards_interval_time 0
_diffrn_standards_number 0
_exptl_absorpt_coefficient_mu 4.455
_exptl_absorpt_correction_T_max 0.8419
_exptl_absorpt_correction_T_min 0.6643
_exptl_absorpt_correction_type multi-scan
_exptl_absorpt_process_details 'SADABS 2.03 (Sheldrick, 2001)'
_exptl_crystal_colour yellow
_exptl_crystal_density_diffrn 1.592
_exptl_crystal_description irregular
_exptl_crystal_F_000 1592
_exptl_crystal_size_max 0.10
_exptl_crystal_size_mid 0.08
_exptl_crystal_size_min 0.04
_refine_diff_density_max 1.571
_refine_diff_density_min -1.694
_refine_diff_density_rms 0.179
_refine_ls_extinction_method none
_refine_ls_goodness_of_fit_ref 1.157
_refine_ls_hydrogen_treatment constr
_refine_ls_matrix_type full
_refine_ls_number_parameters 645
_refine_ls_number_reflns 15894
_refine_ls_number_restraints 6
_refine_ls_restrained_S_all 1.157
_refine_ls_R_factor_all 0.0710
_refine_ls_R_factor_gt 0.0442
_refine_ls_shift/su_max 0.002
_refine_ls_shift/su_mean 0.000
_refine_ls_structure_factor_coef Fsqd
_refine_ls_weighting_details 'calc w=1/[\s^2^(Fo^2^)+(0.0377P)^2^+0.0000P] where P=(Fo^2^+2Fc^2^)/3'
_refine_ls_weighting_scheme calc
_refine_ls_wR_factor_gt 0.1002
_refine_ls_wR_factor_ref 0.1092
_reflns_number_gt 11147
_reflns_number_total 15894
_reflns_threshold_expression >2sigma(I)
_cod_data_source_file ja0686458si20070120_043048_5.cif
_cod_data_source_block apx055
_cod_depositor_comments
;
 Marking attached hydrogen atoms.

 Antanas Vaitkus,
 2016-12-23
;
_cod_database_code 4109324

loop_
_symmetry_equiv_pos_as_xyz
'x, y, z'
'-x, -y, -z'

loop_
_atom_site_label
_atom_site_type_symbol
_atom_site_fract_x
_atom_site_fract_y
_atom_site_fract_z
_atom_site_U_iso_or_equiv
_atom_site_adp_type
_atom_site_occupancy
_atom_site_symmetry_multiplicity
_atom_site_calc_flag
_atom_site_refinement_flags
_atom_site_disorder_group
_atom_site_attached_hydrogens
Th1 Th 0.37521(2) 0.734289(13) 0.489216(11) 0.02015(7) Uani 1 1 d . . 0
Th2 Th 0.89020(2) 0.779117(13) 0.113411(11) 0.01836(7) Uani 1 1 d . . 0
F1 F 0.8972(4) 0.8646(3) 0.6205(3) 0.0580(13) Uani 1 1 d . . 0
F2 F 0.5588(5) 0.6435(3) 0.6170(3) 0.0706(16) Uani 1 1 d . . 0
F3 F 0.2193(7) 0.5331(3) 0.6319(3) 0.117(3) Uani 1 1 d . . 0
F4 F 0.3089(8) 0.8098(3) 0.7632(3) 0.115(3) Uani 1 1 d . . 0
F5 F 1.1524(3) 1.0115(2) 0.12481(19) 0.0347(9) Uani 1 1 d . . 0
F6 F 1.3807(4) 0.8235(2) -0.0126(2) 0.0397(10) Uani 1 1 d . . 0
F7 F 0.6234(5) 0.5353(3) -0.1471(3) 0.0835(18) Uani 1 1 d . . 0
F8 F 1.0440(4) 0.6195(3) -0.0387(3) 0.0566(13) Uani 1 1 d . . 0
N1 N 0.5825(5) 0.7363(3) 0.5117(3) 0.0303(13) Uani 1 1 d . . 0
N2 N 0.2671(5) 0.7053(3) 0.5812(3) 0.0295(13) Uani 1 1 d . . 0
N3 N 1.0462(5) 0.8344(3) 0.0534(3) 0.0296(13) Uani 1 1 d . . 0
N4 N 0.8091(5) 0.6503(3) 0.0369(3) 0.0272(12) Uani 1 1 d . . 0
C1 C 0.2832(4) 0.8723(3) 0.4926(3) 0.0365(15) Uani 0.535(8) 1 d PG 1 0
C2 C 0.3895(5) 0.8745(3) 0.4492(3) 0.0365(15) Uani 0.535(8) 1 d PG 1 0
C3 C 0.5023(4) 0.8909(3) 0.4955(3) 0.0365(15) Uani 0.535(8) 1 d PG 1 0
C4 C 0.4656(5) 0.8989(3) 0.5674(3) 0.0365(15) Uani 0.535(8) 1 d PG 1 0
C5 C 0.3302(5) 0.8874(3) 0.5657(3) 0.0365(15) Uani 0.535(8) 1 d PG 1 0
C6 C 0.1445(5) 0.8566(5) 0.4658(4) 0.0365(15) Uani 0.535(8) 1 d PG 1 3
C7 C 0.3837(8) 0.8616(5) 0.3682(3) 0.0365(15) Uani 0.535(8) 1 d PG 1 3
C8 C 0.6374(5) 0.8986(5) 0.4722(4) 0.0365(15) Uani 0.535(8) 1 d PG 1 3
C9 C 0.5549(6) 0.9165(5) 0.6341(3) 0.0365(15) Uani 0.535(8) 1 d PG 1 3
C10 C 0.2503(7) 0.8906(5) 0.6301(3) 0.0365(15) Uani 0.535(8) 1 d PG 1 3
C11 C 0.3472(5) 0.6240(3) 0.3426(3) 0.0432(14) Uani 0.594(7) 1 d PG 1 0
C12 C 0.2196(5) 0.6290(3) 0.3588(3) 0.0432(14) Uani 0.594(7) 1 d PG 1 0
C13 C 0.1825(4) 0.5874(3) 0.4098(3) 0.0432(14) Uani 0.594(7) 1 d PG 1 0
C14 C 0.2870(5) 0.5567(3) 0.4252(3) 0.0432(14) Uani 0.594(7) 1 d PG 1 0
C15 C 0.3888(4) 0.5794(3) 0.3837(3) 0.0432(14) Uani 0.594(7) 1 d PG 1 0
C16 C 0.4248(6) 0.6599(4) 0.2909(4) 0.0432(14) Uani 0.594(7) 1 d PG 1 3
C17 C 0.1379(6) 0.6710(4) 0.3272(4) 0.0432(14) Uani 0.594(7) 1 d PG 1 3
C18 C 0.0543(5) 0.5775(5) 0.4420(4) 0.0432(14) Uani 0.594(7) 1 d PG 1 3
C19 C 0.2896(7) 0.5085(4) 0.4767(4) 0.0432(14) Uani 0.594(7) 1 d PG 1 3
C20 C 0.5185(5) 0.5595(5) 0.3833(4) 0.0432(14) Uani 0.594(7) 1 d PG 1 3
C1' C 0.3141(5) 0.8796(4) 0.4831(3) 0.0294(15) Uani 0.465(8) 1 d PG 2 0
C2' C 0.4436(5) 0.8895(4) 0.4649(3) 0.0294(15) Uani 0.465(8) 1 d PG 2 0
C3' C 0.5222(4) 0.9032(3) 0.5290(3) 0.0294(15) Uani 0.465(8) 1 d PG 2 0
C4' C 0.4414(5) 0.9017(4) 0.5867(3) 0.0294(15) Uani 0.465(8) 1 d PG 2 0
C5' C 0.3128(5) 0.8871(4) 0.5583(3) 0.0294(15) Uani 0.465(8) 1 d PG 2 0
C6' C 0.1983(6) 0.8638(6) 0.4314(4) 0.0294(15) Uani 0.465(8) 1 d PG 2 3
C7' C 0.4895(8) 0.8862(6) 0.3906(3) 0.0294(15) Uani 0.465(8) 1 d PG 2 3
C8' C 0.6664(5) 0.9169(6) 0.5347(4) 0.0294(15) Uani 0.465(8) 1 d PG 2 3
C9' C 0.4846(7) 0.9135(6) 0.6645(3) 0.0294(15) Uani 0.465(8) 1 d PG 2 3
C10' C 0.1953(6) 0.8807(6) 0.6007(4) 0.0294(15) Uani 0.465(8) 1 d PG 2 3
C11' C 0.3981(6) 0.6161(4) 0.3591(4) 0.0393(19) Uani 0.406(7) 1 d PG 2 0
C12' C 0.3012(7) 0.6487(4) 0.3373(3) 0.0393(19) Uani 0.406(7) 1 d PG 2 0
C13' C 0.1898(6) 0.6275(4) 0.3729(4) 0.0393(19) Uani 0.406(7) 1 d PG 2 0
C14' C 0.2179(6) 0.5817(4) 0.4167(3) 0.0393(19) Uani 0.406(7) 1 d PG 2 0
C15' C 0.3467(7) 0.5747(4) 0.4082(4) 0.0393(19) Uani 0.406(7) 1 d PG 2 0
C16' C 0.5324(7) 0.6241(6) 0.3345(5) 0.0393(19) Uani 0.406(7) 1 d PG 2 3
C17' C 0.3142(9) 0.6974(6) 0.2854(5) 0.0393(19) Uani 0.406(7) 1 d PG 2 3
C18' C 0.0636(7) 0.6496(6) 0.3654(6) 0.0393(19) Uani 0.406(7) 1 d PG 2 3
C19' C 0.1268(8) 0.5467(6) 0.4640(5) 0.0393(19) Uani 0.406(7) 1 d PG 2 3
C20' C 0.4165(9) 0.5309(6) 0.4449(5) 0.0393(19) Uani 0.406(7) 1 d PG 2 3
C21 C 0.6943(6) 0.7360(4) 0.5333(4) 0.0317(16) Uani 1 1 d . . 0
C22 C 0.7997(7) 0.7179(6) 0.4846(4) 0.058(2) Uani 1 1 d . . 0
H22A H 0.7750 0.7160 0.4362 0.087 Uiso 1 1 calc R . 0
H22B H 0.8152 0.6659 0.4826 0.087 Uiso 1 1 calc R . 0
H22C H 0.8766 0.7602 0.5037 0.087 Uiso 1 1 calc R . 0
C23 C 0.7285(6) 0.7519(4) 0.6135(4) 0.0310(15) Uani 1 1 d . . 0
C24 C 0.8270(7) 0.8145(4) 0.6543(4) 0.0376(17) Uani 1 1 d . . 0
C25 C 0.8560(8) 0.8314(6) 0.7265(4) 0.056(2) Uani 1 1 d . . 0
H25 H 0.9217 0.8759 0.7525 0.068 Uiso 1 1 calc R . 0
C26 C 0.7847(12) 0.7805(8) 0.7601(5) 0.080(4) Uani 1 1 d . . 0
H26 H 0.8061 0.7896 0.8092 0.096 Uiso 1 1 calc R . 0
C27 C 0.6810(10) 0.7156(7) 0.7232(6) 0.071(3) Uani 1 1 d . . 0
H27 H 0.6311 0.6822 0.7463 0.085 Uiso 1 1 calc R . 0
C28 C 0.6588(7) 0.7050(5) 0.6508(5) 0.049(2) Uani 1 1 d . . 0
C29 C 0.2010(6) 0.6898(4) 0.6320(3) 0.0268(14) Uani 1 1 d . . 0
C30 C 0.0608(7) 0.6893(5) 0.6372(5) 0.053(2) Uani 1 1 d . . 0
H30A H 0.0305 0.7038 0.5976 0.080 Uiso 1 1 calc R . 0
H30B H 0.0495 0.7284 0.6829 0.080 Uiso 1 1 calc R . 0
H30C H 0.0131 0.6355 0.6344 0.080 Uiso 1 1 calc R . 0
C31 C 0.2636(6) 0.6724(4) 0.6932(3) 0.0254(14) Uani 1 1 d . . 0
C32 C 0.2724(8) 0.5961(5) 0.6914(4) 0.045(2) Uani 1 1 d . . 0
C33 C 0.3290(9) 0.5789(5) 0.7478(5) 0.059(3) Uani 1 1 d . . 0
H33 H 0.3300 0.5254 0.7441 0.071 Uiso 1 1 calc R . 0
C34 C 0.3822(7) 0.6428(5) 0.8079(4) 0.047(2) Uani 1 1 d . . 0
H34 H 0.4240 0.6336 0.8455 0.057 Uiso 1 1 calc R . 0
C35 C 0.3754(8) 0.7203(5) 0.8141(4) 0.055(2) Uani 1 1 d . . 0
H35 H 0.4100 0.7641 0.8561 0.066 Uiso 1 1 calc R . 0
C36 C 0.3160(8) 0.7326(4) 0.7567(4) 0.047(2) Uani 1 1 d . . 0
C37 C 0.7022(6) 0.8047(4) 0.0279(3) 0.0261(14) Uani 1 1 d . . 0
C38 C 0.7823(6) 0.8836(4) 0.0617(4) 0.0242(14) Uani 1 1 d . . 0
C39 C 0.7669(6) 0.9070(4) 0.1367(3) 0.0243(14) Uani 1 1 d . . 0
C40 C 0.6742(6) 0.8441(4) 0.1510(3) 0.0250(14) Uani 1 1 d . . 0
C41 C 0.6354(6) 0.7800(4) 0.0822(4) 0.0273(15) Uani 1 1 d . . 0
C42 C 0.6853(7) 0.7575(5) -0.0535(4) 0.0424(19) Uani 1 1 d . . 0
H42A H 0.6310 0.7038 -0.0621 0.064 Uiso 1 1 calc R . 0
H42B H 0.7675 0.7525 -0.0714 0.064 Uiso 1 1 calc R . 0
H42C H 0.6466 0.7862 -0.0787 0.064 Uiso 1 1 calc R . 0
C43 C 0.8608(6) 0.9361(4) 0.0221(4) 0.0377(18) Uani 1 1 d . . 0
H43A H 0.8802 0.9016 -0.0240 0.057 Uiso 1 1 calc R . 0
H43B H 0.9391 0.9676 0.0513 0.057 Uiso 1 1 calc R . 0
H43C H 0.8129 0.9726 0.0138 0.057 Uiso 1 1 calc R . 0
C44 C 0.8309(7) 0.9890(4) 0.1922(4) 0.0402(18) Uani 1 1 d . . 0
H44A H 0.7762 1.0263 0.1976 0.060 Uiso 1 1 calc R . 0
H44B H 0.9111 1.0107 0.1758 0.060 Uiso 1 1 calc R . 0
H44C H 0.8461 0.9821 0.2384 0.060 Uiso 1 1 calc R . 0
C45 C 0.6108(7) 0.8472(5) 0.2212(4) 0.0439(19) Uani 1 1 d . . 0
H45A H 0.6651 0.8879 0.2619 0.066 Uiso 1 1 calc R . 0
H45B H 0.5973 0.7946 0.2277 0.066 Uiso 1 1 calc R . 0
H45C H 0.5298 0.8611 0.2187 0.066 Uiso 1 1 calc R . 0
C46 C 0.5295(7) 0.7033(4) 0.0703(5) 0.045(2) Uani 1 1 d . . 0
H46A H 0.4494 0.7131 0.0577 0.068 Uiso 1 1 calc R . 0
H46B H 0.5237 0.6894 0.1144 0.068 Uiso 1 1 calc R . 0
H46C H 0.5484 0.6588 0.0313 0.068 Uiso 1 1 calc R . 0
C47 C 1.0672(7) 0.8281(4) 0.2370(4) 0.0329(17) Uani 1 1 d . . 0
C48 C 1.1037(7) 0.7627(5) 0.1859(4) 0.0405(19) Uani 1 1 d . . 0
C49 C 1.0099(8) 0.6908(4) 0.1787(4) 0.0379(18) Uani 1 1 d . . 0
C50 C 0.9145(6) 0.7119(4) 0.2251(4) 0.0353(18) Uani 1 1 d . . 0
C51 C 0.9495(7) 0.7969(5) 0.2614(3) 0.0330(16) Uani 1 1 d . . 0
C52 C 1.1389(10) 0.9168(5) 0.2616(5) 0.087(4) Uani 1 1 d . . 0
H52A H 1.1126 0.9431 0.2297 0.131 Uiso 1 1 calc R . 0
H52B H 1.2294 0.9202 0.2602 0.131 Uiso 1 1 calc R . 0
H52C H 1.1206 0.9437 0.3107 0.131 Uiso 1 1 calc R . 0
C53 C 1.2261(8) 0.7649(8) 0.1473(5) 0.095(4) Uani 1 1 d U . 0
H53A H 1.2769 0.7344 0.1633 0.142 Uiso 1 1 calc R . 0
H53B H 1.2737 0.8208 0.1588 0.142 Uiso 1 1 calc R . 0
H53C H 1.2054 0.7410 0.0954 0.142 Uiso 1 1 calc R . 0
C54 C 1.0138(11) 0.6045(5) 0.1340(5) 0.101(5) Uani 1 1 d . . 0
H54A H 1.0379 0.6030 0.0860 0.151 Uiso 1 1 calc R . 0
H54B H 0.9307 0.5687 0.1303 0.151 Uiso 1 1 calc R . 0
H54C H 1.0755 0.5868 0.1574 0.151 Uiso 1 1 calc R . 0
C55 C 0.7987(8) 0.6546(7) 0.2380(6) 0.100(5) Uani 1 1 d . . 0
H55A H 0.7691 0.6095 0.1936 0.150 Uiso 1 1 calc R . 0
H55B H 0.7322 0.6834 0.2530 0.150 Uiso 1 1 calc R . 0
H55C H 0.8206 0.6343 0.2756 0.150 Uiso 1 1 calc R . 0
C56 C 0.8819(10) 0.8456(7) 0.3219(4) 0.090(4) Uani 1 1 d . . 0
H56A H 0.7927 0.8184 0.3169 0.135 Uiso 1 1 calc R . 0
H56B H 0.8904 0.8995 0.3189 0.135 Uiso 1 1 calc R . 0
H56C H 0.9198 0.8498 0.3684 0.135 Uiso 1 1 calc R . 0
C57 C 1.1349(6) 0.8550(4) 0.0157(3) 0.0242(14) Uani 1 1 d . . 0
C58 C 1.1238(7) 0.8241(4) -0.0677(3) 0.0344(16) Uani 1 1 d . . 0
H58A H 1.0379 0.7930 -0.0855 0.052 Uiso 1 1 calc R . 0
H58B H 1.1828 0.7899 -0.0850 0.052 Uiso 1 1 calc R . 0
H58C H 1.1439 0.8701 -0.0852 0.052 Uiso 1 1 calc R . 0
C59 C 1.2591(6) 0.9143(4) 0.0522(3) 0.0205(13) Uani 1 1 d . . 0
C60 C 1.2652(6) 0.9893(4) 0.1073(4) 0.0260(14) Uani 1 1 d . . 0
C61 C 1.3766(6) 1.0421(4) 0.1440(4) 0.0334(16) Uani 1 1 d . . 0
H61 H 1.3749 1.0915 0.1801 0.040 Uiso 1 1 calc R . 0
C62 C 1.4922(6) 1.0205(4) 0.1264(4) 0.0346(16) Uani 1 1 d . . 0
H62 H 1.5689 1.0557 0.1503 0.042 Uiso 1 1 calc R . 0
C63 C 1.4930(6) 0.9464(4) 0.0730(4) 0.0309(16) Uani 1 1 d . . 0
H63 H 1.5694 0.9306 0.0611 0.037 Uiso 1 1 calc R . 0
C64 C 1.3776(6) 0.8971(4) 0.0383(3) 0.0266(14) Uani 1 1 d . . 0
C65 C 0.7815(6) 0.5823(4) -0.0155(4) 0.0292(15) Uani 1 1 d . . 0
C66 C 0.7018(8) 0.5045(4) -0.0076(5) 0.055(2) Uani 1 1 d . . 0
H66A H 0.6728 0.5159 0.0408 0.083 Uiso 1 1 calc R . 0
H66B H 0.7528 0.4647 -0.0153 0.083 Uiso 1 1 calc R . 0
H66C H 0.6291 0.4832 -0.0430 0.083 Uiso 1 1 calc R . 0
C67 C 0.8319(7) 0.5765(4) -0.0897(4) 0.0326(16) Uani 1 1 d . . 0
C68 C 0.7546(9) 0.5540(5) -0.1532(4) 0.053(2) Uani 1 1 d . . 0
C69 C 0.7982(12) 0.5516(5) -0.2216(4) 0.065(3) Uani 1 1 d . . 0
H69 H 0.7417 0.5390 -0.2624 0.078 Uiso 1 1 calc R . 0
C70 C 0.9319(13) 0.5694(5) -0.2255(5) 0.077(4) Uani 1 1 d . . 0
H70 H 0.9655 0.5633 -0.2707 0.092 Uiso 1 1 calc R . 0
C71 C 1.0111(10) 0.5949(5) -0.1648(5) 0.066(3) Uani 1 1 d . . 0
H71 H 1.0991 0.6115 -0.1671 0.079 Uiso 1 1 calc R . 0
C72 C 0.9606(8) 0.5967(4) -0.0981(4) 0.0425(19) Uani 1 1 d . . 0

loop_
_atom_site_aniso_label
_atom_site_aniso_U_11
_atom_site_aniso_U_22
_atom_site_aniso_U_33
_atom_site_aniso_U_23
_atom_site_aniso_U_13
_atom_site_aniso_U_12
Th1 0.01997(13) 0.02334(13) 0.01907(12) 0.00769(10) 0.00314(10) 0.00796(10)
Th2 0.01558(12) 0.02183(12) 0.01956(12) 0.00872(10) 0.00036(9) 0.00545(9)
F1 0.041(3) 0.056(3) 0.062(3) 0.012(3) -0.009(2) -0.008(2)
F2 0.054(3) 0.063(3) 0.109(4) 0.056(3) 0.008(3) 0.000(3)
F3 0.221(8) 0.032(3) 0.075(4) -0.012(3) -0.078(5) 0.032(4)
F4 0.250(9) 0.030(3) 0.051(3) 0.003(2) -0.051(4) 0.019(4)
F5 0.028(2) 0.045(2) 0.031(2) 0.0023(18) 0.0029(17) 0.0224(18)
F6 0.029(2) 0.042(2) 0.044(2) -0.001(2) 0.0002(19) 0.0220(19)
F7 0.074(4) 0.084(4) 0.066(4) -0.018(3) -0.034(3) 0.031(3)
F8 0.034(3) 0.061(3) 0.062(3) 0.007(3) 0.005(2) 0.005(2)
N1 0.028(3) 0.025(3) 0.036(3) 0.008(2) 0.000(3) 0.003(2)
N2 0.030(3) 0.029(3) 0.026(3) 0.005(2) 0.003(2) 0.007(2)
N3 0.018(3) 0.036(3) 0.043(3) 0.023(3) 0.006(3) 0.009(2)
N4 0.023(3) 0.027(3) 0.032(3) 0.008(2) 0.002(2) 0.008(2)
C1 0.040(3) 0.025(2) 0.043(3) 0.009(2) 0.005(2) 0.009(2)
C2 0.040(3) 0.025(2) 0.043(3) 0.009(2) 0.005(2) 0.009(2)
C3 0.040(3) 0.025(2) 0.043(3) 0.009(2) 0.005(2) 0.009(2)
C4 0.040(3) 0.025(2) 0.043(3) 0.009(2) 0.005(2) 0.009(2)
C5 0.040(3) 0.025(2) 0.043(3) 0.009(2) 0.005(2) 0.009(2)
C6 0.040(3) 0.025(2) 0.043(3) 0.009(2) 0.005(2) 0.009(2)
C7 0.040(3) 0.025(2) 0.043(3) 0.009(2) 0.005(2) 0.009(2)
C8 0.040(3) 0.025(2) 0.043(3) 0.009(2) 0.005(2) 0.009(2)
C9 0.040(3) 0.025(2) 0.043(3) 0.009(2) 0.005(2) 0.009(2)
C10 0.040(3) 0.025(2) 0.043(3) 0.009(2) 0.005(2) 0.009(2)
C11 0.051(3) 0.036(2) 0.038(3) 0.0056(19) 0.005(2) 0.010(2)
C12 0.051(3) 0.036(2) 0.038(3) 0.0056(19) 0.005(2) 0.010(2)
C13 0.051(3) 0.036(2) 0.038(3) 0.0056(19) 0.005(2) 0.010(2)
C14 0.051(3) 0.036(2) 0.038(3) 0.0056(19) 0.005(2) 0.010(2)
C15 0.051(3) 0.036(2) 0.038(3) 0.0056(19) 0.005(2) 0.010(2)
C16 0.051(3) 0.036(2) 0.038(3) 0.0056(19) 0.005(2) 0.010(2)
C17 0.051(3) 0.036(2) 0.038(3) 0.0056(19) 0.005(2) 0.010(2)
C18 0.051(3) 0.036(2) 0.038(3) 0.0056(19) 0.005(2) 0.010(2)
C19 0.051(3) 0.036(2) 0.038(3) 0.0056(19) 0.005(2) 0.010(2)
C20 0.051(3) 0.036(2) 0.038(3) 0.0056(19) 0.005(2) 0.010(2)
C1' 0.031(3) 0.027(3) 0.029(3) 0.006(2) 0.004(2) 0.009(2)
C2' 0.031(3) 0.027(3) 0.029(3) 0.006(2) 0.004(2) 0.009(2)
C3' 0.031(3) 0.027(3) 0.029(3) 0.006(2) 0.004(2) 0.009(2)
C4' 0.031(3) 0.027(3) 0.029(3) 0.006(2) 0.004(2) 0.009(2)
C5' 0.031(3) 0.027(3) 0.029(3) 0.006(2) 0.004(2) 0.009(2)
C6' 0.031(3) 0.027(3) 0.029(3) 0.006(2) 0.004(2) 0.009(2)
C7' 0.031(3) 0.027(3) 0.029(3) 0.006(2) 0.004(2) 0.009(2)
C8' 0.031(3) 0.027(3) 0.029(3) 0.006(2) 0.004(2) 0.009(2)
C9' 0.031(3) 0.027(3) 0.029(3) 0.006(2) 0.004(2) 0.009(2)
C10' 0.031(3) 0.027(3) 0.029(3) 0.006(2) 0.004(2) 0.009(2)
C11' 0.046(4) 0.031(3) 0.027(3) -0.003(2) -0.013(3) 0.001(3)
C12' 0.046(4) 0.031(3) 0.027(3) -0.003(2) -0.013(3) 0.001(3)
C13' 0.046(4) 0.031(3) 0.027(3) -0.003(2) -0.013(3) 0.001(3)
C14' 0.046(4) 0.031(3) 0.027(3) -0.003(2) -0.013(3) 0.001(3)
C15' 0.046(4) 0.031(3) 0.027(3) -0.003(2) -0.013(3) 0.001(3)
C16' 0.046(4) 0.031(3) 0.027(3) -0.003(2) -0.013(3) 0.001(3)
C17' 0.046(4) 0.031(3) 0.027(3) -0.003(2) -0.013(3) 0.001(3)
C18' 0.046(4) 0.031(3) 0.027(3) -0.003(2) -0.013(3) 0.001(3)
C19' 0.046(4) 0.031(3) 0.027(3) -0.003(2) -0.013(3) 0.001(3)
C20' 0.046(4) 0.031(3) 0.027(3) -0.003(2) -0.013(3) 0.001(3)
C21 0.021(3) 0.031(4) 0.038(4) 0.005(3) 0.004(3) 0.005(3)
C22 0.029(4) 0.102(7) 0.040(5) 0.011(5) 0.009(4) 0.026(5)
C23 0.027(4) 0.027(3) 0.037(4) 0.007(3) 0.003(3) 0.008(3)
C24 0.032(4) 0.044(4) 0.039(4) 0.012(4) 0.009(3) 0.017(3)
C25 0.050(5) 0.071(6) 0.037(5) -0.006(4) -0.004(4) 0.029(5)
C26 0.111(9) 0.140(10) 0.033(5) 0.043(6) 0.032(6) 0.095(9)
C27 0.069(7) 0.102(8) 0.072(7) 0.052(7) 0.029(6) 0.046(6)
C28 0.035(5) 0.059(5) 0.070(6) 0.040(5) 0.007(4) 0.019(4)
C29 0.028(4) 0.031(3) 0.020(3) 0.008(3) 0.006(3) 0.005(3)
C30 0.036(5) 0.081(6) 0.059(5) 0.037(5) 0.014(4) 0.025(4)
C31 0.021(3) 0.033(4) 0.023(3) 0.011(3) 0.009(3) 0.007(3)
C32 0.056(5) 0.041(4) 0.030(4) 0.000(3) -0.008(4) 0.013(4)
C33 0.081(7) 0.044(5) 0.060(6) 0.017(4) -0.010(5) 0.030(5)
C34 0.039(5) 0.076(6) 0.036(4) 0.028(4) 0.002(4) 0.018(4)
C35 0.065(6) 0.059(6) 0.028(4) 0.005(4) -0.007(4) 0.000(5)
C36 0.071(6) 0.030(4) 0.033(4) 0.010(3) 0.002(4) 0.001(4)
C37 0.018(3) 0.043(4) 0.028(3) 0.022(3) 0.000(3) 0.014(3)
C38 0.015(3) 0.033(3) 0.035(4) 0.022(3) 0.004(3) 0.008(3)
C39 0.019(3) 0.027(3) 0.027(3) 0.006(3) 0.001(3) 0.010(3)
C40 0.022(3) 0.029(3) 0.030(3) 0.015(3) 0.004(3) 0.010(3)
C41 0.010(3) 0.032(4) 0.042(4) 0.014(3) 0.002(3) 0.006(3)
C42 0.038(4) 0.059(5) 0.036(4) 0.017(4) 0.000(3) 0.023(4)
C43 0.027(4) 0.048(4) 0.061(5) 0.044(4) 0.012(4) 0.018(3)
C44 0.027(4) 0.037(4) 0.054(5) 0.008(4) 0.000(4) 0.012(3)
C45 0.035(4) 0.062(5) 0.043(4) 0.026(4) 0.011(4) 0.016(4)
C46 0.026(4) 0.035(4) 0.068(6) 0.016(4) 0.002(4) -0.001(3)
C47 0.038(4) 0.029(4) 0.028(4) 0.010(3) -0.016(3) 0.003(3)
C48 0.026(4) 0.081(6) 0.033(4) 0.037(4) 0.003(3) 0.024(4)
C49 0.056(5) 0.035(4) 0.027(4) 0.011(3) -0.016(4) 0.021(4)
C50 0.028(4) 0.046(4) 0.046(4) 0.036(4) -0.001(3) 0.005(3)
C51 0.033(4) 0.059(5) 0.019(3) 0.022(3) 0.005(3) 0.022(4)
C52 0.105(8) 0.052(6) 0.092(8) 0.039(6) -0.074(7) -0.029(6)
C53 0.050(6) 0.211(13) 0.099(8) 0.123(9) 0.033(5) 0.075(7)
C54 0.173(12) 0.064(6) 0.070(7) -0.005(5) -0.063(7) 0.078(7)
C55 0.051(6) 0.142(10) 0.140(10) 0.129(9) -0.034(6) -0.032(6)
C56 0.110(9) 0.173(11) 0.024(4) 0.034(6) 0.010(5) 0.107(8)
C57 0.023(3) 0.020(3) 0.029(3) 0.005(3) -0.005(3) 0.007(3)
C58 0.035(4) 0.033(4) 0.029(4) 0.002(3) -0.001(3) 0.007(3)
C59 0.019(3) 0.029(3) 0.022(3) 0.015(3) 0.008(3) 0.013(3)
C60 0.025(3) 0.028(3) 0.034(4) 0.017(3) 0.006(3) 0.012(3)
C61 0.030(4) 0.032(4) 0.034(4) 0.003(3) -0.009(3) 0.010(3)
C62 0.021(4) 0.034(4) 0.043(4) 0.010(3) -0.006(3) 0.000(3)
C63 0.014(3) 0.042(4) 0.041(4) 0.016(3) 0.001(3) 0.010(3)
C64 0.030(4) 0.026(3) 0.024(3) 0.007(3) 0.001(3) 0.009(3)
C65 0.028(4) 0.026(3) 0.031(4) 0.006(3) -0.001(3) 0.008(3)
C66 0.054(5) 0.033(4) 0.059(5) 0.004(4) 0.014(4) -0.012(4)
C67 0.047(5) 0.022(3) 0.028(4) 0.006(3) 0.001(3) 0.009(3)
C68 0.068(6) 0.036(4) 0.043(5) -0.008(4) -0.012(5) 0.021(4)
C69 0.130(10) 0.038(5) 0.028(4) 0.005(4) -0.006(6) 0.032(6)
C70 0.155(12) 0.036(5) 0.039(5) 0.014(4) 0.033(7) 0.018(6)
C71 0.093(8) 0.038(5) 0.052(6) 0.002(4) 0.039(5) 0.005(5)
C72 0.057(5) 0.016(3) 0.043(4) -0.001(3) 0.019(4) 0.001(3)

loop_
_atom_type_symbol
_atom_type_description
_atom_type_scat_dispersion_real
_atom_type_scat_dispersion_imag
_atom_type_scat_source
C C 0.0033 0.0016 'International Tables Vol C Tables 4.2.6.8 and 6.1.1.4'
H H 0.0000 0.0000 'International Tables Vol C Tables 4.2.6.8 and 6.1.1.4'
N N 0.0061 0.0033 'International Tables Vol C Tables 4.2.6.8 and 6.1.1.4'
F F 0.0171 0.0103 'International Tables Vol C Tables 4.2.6.8 and 6.1.1.4'
Th Th -7.2400 8.8979 'International Tables Vol C Tables 4.2.6.8 and 6.1.1.4'

loop_
_geom_angle_atom_site_label_1
_geom_angle_atom_site_label_2
_geom_angle_atom_site_label_3
_geom_angle
N1 Th1 N2 107.35(19)
N1 Th1 C15' 86.55(19)
N2 Th1 C15' 93.7(2)
N1 Th1 C4 80.50(17)
N2 Th1 C4 94.40(17)
C15' Th1 C4 166.29(19)
N1 Th1 C14' 115.7(2)
N2 Th1 C14' 78.25(19)
C15' Th1 C14' 30.10(7)
C4 Th1 C14' 163.51(19)
N1 Th1 C11' 83.04(19)
N2 Th1 C11' 123.40(19)
C15' Th1 C11' 30.11(7)
C4 Th1 C11' 141.85(18)
C14' Th1 C11' 49.16(9)
N1 Th1 C3 77.01(16)
N2 Th1 C3 123.89(17)
C15' Th1 C3 141.85(19)
C4 Th1 C3 29.77(5)
C14' Th1 C3 151.74(17)
C11' Th1 C3 112.70(18)
N1 Th1 C5 109.33(17)
N2 Th1 C5 79.48(17)
C15' Th1 C5 163.93(18)
C4 Th1 C5 29.64(5)
C14' Th1 C5 133.88(18)
C11' Th1 C5 150.54(17)
C3 Th1 C5 48.84(7)
N1 Th1 C2 103.48(17)
N2 Th1 C2 125.96(17)
C15' Th1 C2 131.69(16)
C4 Th1 C2 48.79(7)
C14' Th1 C2 124.72(17)
C11' Th1 C2 103.32(17)
C3 Th1 C2 29.5
C5 Th1 C2 48.52(7)
N1 Th1 C1 124.85(16)
N2 Th1 C1 97.69(17)
C15' Th1 C1 140.59(16)
C4 Th1 C1 48.66(8)
C14' Th1 C1 117.14(17)
C11' Th1 C1 121.87(18)
C3 Th1 C1 48.59(7)
C5 Th1 C1 29.35(5)
C2 Th1 C1 29.3
N1 Th1 C1' 118.50(17)
N2 Th1 C1' 105.12(18)
C15' Th1 C1' 140.91(16)
C4 Th1 C1' 46.12(13)
C14' Th1 C1' 121.20(17)
C11' Th1 C1' 118.21(18)
C3 Th1 C1' 41.60(14)
C5 Th1 C1' 32.34(15)
C2 Th1 C1' 21.34(15)
C1 Th1 C1' 8.07(15)
N1 Th1 C5' 113.51(17)
N2 Th1 C5' 80.35(17)
C15' Th1 C5' 159.93(18)
C4 Th1 C5' 33.35(15)
C14' Th1 C5' 130.17(18)
C11' Th1 C5' 147.03(18)
C3 Th1 C5' 50.05(14)
C5 Th1 C5' 4.64(15)
C2 Th1 C5' 46.59(14)
C1 Th1 C5' 25.29(15)
C1' Th1 C5' 29.02(6)
N4 Th2 N3 104.8(2)
N4 Th2 C39 123.96(18)
N3 Th2 C39 93.48(19)
N4 Th2 C48 102.7(2)
N3 Th2 C48 81.10(19)
C39 Th2 C48 132.6(2)
N4 Th2 C49 79.79(19)
N3 Th2 C49 104.0(2)
C39 Th2 C49 145.98(19)
C48 Th2 C49 29.0(2)
N4 Th2 C41 77.21(19)
N3 Th2 C41 119.05(18)
C39 Th2 C41 48.21(18)
C48 Th2 C41 159.4(2)
C49 Th2 C41 135.0(2)
N4 Th2 C37 78.89(19)
N3 Th2 C37 90.43(18)
C39 Th2 C37 47.97(18)
C48 Th2 C37 171.5(2)
C49 Th2 C37 156.7(2)
C41 Th2 C37 28.99(18)
N4 Th2 C40 104.37(18)
N3 Th2 C40 121.63(18)
C39 Th2 C40 29.35(17)
C48 Th2 C40 137.6(2)
C49 Th2 C40 130.3(2)
C41 Th2 C40 29.58(18)
C37 Th2 C40 48.33(18)
N4 Th2 C38 106.71(18)
N3 Th2 C38 75.39(18)
C39 Th2 C38 28.89(18)
C48 Th2 C38 146.0(2)
C49 Th2 C38 173.46(19)
C41 Th2 C38 47.90(17)
C37 Th2 C38 29.09(17)
C40 Th2 C38 48.13(17)
N4 Th2 C50 88.1(2)
N3 Th2 C50 128.69(19)
C39 Th2 C50 120.1(2)
C48 Th2 C50 47.6(2)
C49 Th2 C50 28.8(2)
C41 Th2 C50 112.20(19)
C37 Th2 C50 140.86(19)
C40 Th2 C50 101.6(2)
C38 Th2 C50 148.3(2)
N4 Th2 C47 127.24(18)
N3 Th2 C47 89.3(2)
C39 Th2 C47 104.97(19)
C48 Th2 C47 28.7(2)
C49 Th2 C47 47.46(19)
C41 Th2 C47 138.4(2)
C37 Th2 C47 152.9(2)
C40 Th2 C47 110.5(2)
C38 Th2 C47 126.05(19)
C50 Th2 C47 47.46(19)
N4 Th2 C51 116.7(2)
N3 Th2 C51 118.0(2)
C39 Th2 C51 98.65(19)
C48 Th2 C51 47.4(2)
C49 Th2 C51 47.4(2)
C41 Th2 C51 113.8(2)
C37 Th2 C51 139.31(19)
C40 Th2 C51 91.02(19)
C38 Th2 C51 127.0(2)
C50 Th2 C51 28.7(2)
C47 Th2 C51 28.83(19)
C21 N1 Th1 171.4(5)
C29 N2 Th1 177.1(5)
C57 N3 Th2 171.9(5)
C65 N4 Th2 167.3(5)
C5' C1 C2 114.0(3)
C5' C1 C5 6.3(3)
C2 C1 C5 108.0
C5' C1 C6' 154.2(7)
C2 C1 C6' 90.7(4)
C5 C1 C6' 160.5(4)
C5' C1 C6 120.0(3)
C2 C1 C6 126.0
C5 C1 C6 126.0
C6' C1 C6 35.6(4)
C5' C1 Th1 78.4(4)
C2 C1 Th1 74.84(16)
C5 C1 Th1 74.33(16)
C6' C1 Th1 117.1(5)
C6 C1 Th1 116.89(15)
C2' C2 C1' 115.4(9)
C2' C2 C1 118.3(6)
C1' C2 C1 6.0(5)
C2' C2 C3 17.3(7)
C1' C2 C3 106.7(4)
C1 C2 C3 108.0
C2' C2 C7 114.2(6)
C1' C2 C7 127.0(4)
C1 C2 C7 126.0
C3 C2 C7 126.0
C2' C2 C7' 70.9(7)
C1' C2 C7' 163.1(8)
C1 C2 C7' 166.4(4)
C3 C2 C7' 83.3(3)
C7 C2 C7' 43.3(3)
C2' C2 Th1 90.4(8)
C1' C2 Th1 80.9(5)
C1 C2 Th1 75.87(16)
C3 C2 Th1 73.91(16)
C7 C2 Th1 116.32(16)
C7' C2 Th1 115.4(4)
C3' C3 C2' 145.1(11)
C3' C3 C2 141.4(6)
C2' C3 C2 12.4(5)
C3' C3 C4 35.2(6)
C2' C3 C4 115.5(5)
C2 C3 C4 108.0
C3' C3 C8 91.7(6)
C2' C3 C8 117.7(5)
C2 C3 C8 126.0
C4 C3 C8 126.0
C3' C3 Th1 96.1(8)
C2' C3 Th1 88.3(5)
C2 C3 Th1 76.56(16)
C4 C3 Th1 74.82(17)
C8 C3 Th1 114.87(16)
C3' C4 C3 22.0(4)
C3' C4 C5 129.1(4)
C3 C4 C5 108.0
C3' C4 C9 104.6(4)
C3 C4 C9 126.0
C5 C4 C9 126.0
C3' C4 C5' 123.9(5)
C3 C4 C5' 103.0(3)
C5 C4 C5' 5.2(3)
C9 C4 C5' 131.0(3)
C3' C4 Th1 88.6(5)
C3 C4 Th1 75.42(16)
C5 C4 Th1 76.32(16)
C9 C4 Th1 114.54(15)
C5' C4 Th1 76.0(3)
C4' C5 C4 17.4(3)
C4' C5 C1 125.3(3)
C4 C5 C1 108.0
C4' C5 C10 108.6(3)
C4 C5 C10 126.0
C1 C5 C10 126.0
C4' C5 C1' 111.5(5)
C4 C5 C1' 94.3(3)
C1 C5 C1' 14.3(3)
C10 C5 C1' 139.6(3)
C4' C5 C10' 137.1(5)
C4 C5 C10' 154.5(4)
C1 C5 C10' 97.5(4)
C10 C5 C10' 28.5(4)
C1' C5 C10' 111.2(4)
C4' C5 Th1 82.1(4)
C4 C5 Th1 74.03(16)
C1 C5 Th1 76.32(16)
C10 C5 Th1 115.79(15)
C1' C5 Th1 75.3(3)
C10' C5 Th1 112.7(5)
C6' C6 C1 68.0(4)
C7' C7 C2 72.3(3)
C8' C8 C3 84.3(4)
C8' C8 C3' 61.8(4)
C3 C8 C3' 22.5(2)
C9' C9 C4' 74.7(5)
C9' C9 C4 92.0(4)
C4' C9 C4 17.4(3)
C10' C10 C5 82.1(5)
C10' C10 C5' 73.6(5)
C5 C10 C5' 8.7(3)
C11' C11 C12' 156.6(13)
C11' C11 C12 135.9(7)
C12' C11 C12 43.1(6)
C11' C11 C15 32.3(7)
C12' C11 C15 148.7(6)
C12 C11 C15 108.0
C11' C11 C16 96.2(7)
C12' C11 C16 83.9(6)
C12 C11 C16 126.0
C15 C11 C16 126.0
C11' C11 Th1 75.6(7)
C12' C11 Th1 82.8(7)
C12 C11 Th1 76.09(16)
C15 C11 Th1 76.86(15)
C16 C11 Th1 113.45(15)
C12' C12 C11 30.7(4)
C12' C12 C13 137.4(4)
C11 C12 C13 108.0
C12' C12 C17 96.0(4)
C11 C12 C17 126.0
C13 C12 C17 126.0
C12' C12 C14' 121.9(6)
C11 C12 C14' 92.6(3)
C13 C12 C14' 15.5(3)
C17 C12 C14' 141.3(3)
C12' C12 Th1 79.5(5)
C11 C12 Th1 75.12(16)
C13 C12 Th1 77.23(15)
C17 C12 Th1 113.98(15)
C14' C12 Th1 70.1(3)
C13' C13 C14 122.2(4)
C13' C13 C12 14.7(4)
C14 C13 C12 108.0
C13' C13 C18 111.7(4)
C14 C13 C18 126.0
C12 C13 C18 126.0
C13' C13 C19' 157.9(7)
C14 C13 C19' 79.5(4)
C12 C13 C19' 172.5(4)
C18 C13 C19' 46.5(4)
C13' C13 Th1 76.3(4)
C14 C13 Th1 76.30(15)
C12 C13 Th1 74.25(15)
C18 C13 Th1 115.62(15)
C19' C13 Th1 107.9(5)
C15' C14 C14' 107.3(8)
C15' C14 C13 109.0(5)
C14' C14 C13 4.0(5)
C15' C14 C15 9.1(7)
C14' C14 C15 107.0(4)
C13 C14 C15 108.0
C15' C14 C19 124.3(5)
C14' C14 C19 126.9(4)
C13 C14 C19 126.0
C15 C14 C19 126.0
C15' C14 C20' 66.8(6)
C14' C14 C20' 170.4(8)
C13 C14 C20' 174.1(4)
C15 C14 C20' 68.5(4)
C19 C14 C20' 57.7(4)
C15' C14 Th1 66.7(6)
C14' C14 Th1 71.5(5)
C13 C14 Th1 75.42(16)
C15 C14 Th1 74.60(15)
C19 C14 Th1 116.10(15)
C20' C14 Th1 98.9(4)
C15' C15 C11' 127.3(10)
C15' C15 C11 109.1(6)
C11' C15 C11 24.0(5)
C15' C15 C14 10.5(7)
C11' C15 C14 129.1(5)
C11 C15 C14 108.0
C15' C15 C20 123.9(6)
C11' C15 C20 103.9(5)
C11 C15 C20 126.0
C14 C15 C20 126.0
C15' C15 Th1 67.9(7)
C11' C15 Th1 73.3(5)
C11 C15 Th1 74.46(15)
C14 C15 Th1 77.03(15)
C20 C15 Th1 114.77(15)
C17' C16 C11 85.4(3)
C17' C16 C12' 57.8(4)
C11 C16 C12' 27.7(3)
C18' C17 C12 82.6(4)
C18' C17 C13' 66.7(4)
C12 C17 C13' 16.1(3)
C19' C18 C13 66.7(4)
C14 C19 C20' 65.3(3)
C15 C20 C16' 75.6(3)
C2 C1' C2' 23.0(4)
C2 C1' C5' 129.1(4)
C2' C1' C5' 108.0
C2 C1' C6' 104.3(4)
C2' C1' C6' 126.0
C5' C1' C6' 126.0
C2 C1' C5 122.1(5)
C2' C1' C5 101.1(3)
C5' C1' C5 7.0(3)
C6' C1' C5 132.8(3)
C2 C1' Th1 77.7(5)
C2' C1' Th1 77.22(18)
C5' C1' Th1 75.72(18)
C6' C1' Th1 113.45(17)
C5 C1' Th1 72.4(3)
C2 C2' C3 150.3(12)
C2 C2' C3' 145.1(7)
C3 C2' C3' 14.8(5)
C2 C2' C1' 41.6(7)
C3 C2' C1' 120.0(5)
C3' C2' C1' 108.0
C2 C2' C7' 86.5(7)
C3 C2' C7' 113.4(5)
C3' C2' C7' 126.0
C1' C2' C7' 126.0
C2 C2' Th1 77.2(8)
C3 C2' Th1 74.4(5)
C3' C2' Th1 76.99(17)
C1' C2' Th1 73.96(18)
C7' C2' Th1 115.24(17)
C3 C3' C4 122.8(9)
C3 C3' C2' 20.1(7)
C4 C3' C2' 107.3(4)
C3 C3' C4' 124.2(6)
C4 C3' C4' 3.2(5)
C2' C3' C4' 108.0
C3 C3' C8' 108.7(6)
C4 C3' C8' 126.6(4)
C2' C3' C8' 126.0
C4' C3' C8' 126.0
C3 C3' C8 65.8(6)
C4 C3' C8 166.3(7)
C2' C3' C8 83.3(3)
C4' C3' C8 167.5(4)
C8' C3' C8 43.0(3)
C3 C3' Th1 71.4(7)
C4 C3' Th1 71.8(5)
C2' C3' Th1 74.55(17)
C4' C3' Th1 74.94(18)
C8' C3' Th1 116.59(17)
C8 C3' Th1 103.7(4)
C5 C4' C3' 111.3(3)
C5 C4' C5' 3.7(4)
C3' C4' C5' 108.0
C5 C4' C9 160.5(6)
C3' C4' C9 88.1(4)
C5' C4' C9 163.9(4)
C5 C4' C9' 122.6(3)
C3' C4' C9' 126.0
C5' C4' C9' 126.0
C9 C4' C9' 37.9(4)
C5 C4' Th1 73.5(4)
C3' C4' Th1 76.65(18)
C5' C4' Th1 73.87(18)
C9 C4' Th1 110.8(5)
C9' C4' Th1 115.65(16)
C1 C5' C4' 122.6(3)
C1 C5' C1' 15.3(3)
C4' C5' C1' 108.0
C1 C5' C10' 111.2(3)
C4' C5' C10' 126.0
C1' C5' C10' 126.0
C1 C5' C10 140.4(6)
C4' C5' C10 96.8(4)
C1' C5' C10 155.2(4)
C10' C5' C10 29.2(4)
C1 C5' C4 107.0(5)
C4' C5' C4 15.6(2)
C1' C5' C4 92.5(2)
C10' C5' C4 141.5(2)
C10 C5' C4 112.3(4)
C1 C5' Th1 76.4(4)
C4' C5' Th1 77.40(18)
C1' C5' Th1 75.26(18)
C10' C5' Th1 113.70(17)
C10 C5' Th1 112.4(5)
C4 C5' Th1 70.7(3)
C6 C6' C1 76.4(5)
C6 C6' C1' 91.5(5)
C1 C6' C1' 15.3(3)
C7 C7' C2' 87.0(4)
C7 C7' C2 64.4(4)
C2' C7' C2 22.6(2)
C8 C8' C3' 75.1(3)
C9 C9' C4' 67.4(4)
C10 C10' C5' 77.2(5)
C10 C10' C5 69.4(5)
C5' C10' C5 8.0(3)
C11 C11' C15 123.8(10)
C11 C11' C12' 12.2(7)
C15 C11' C12' 127.4(5)
C11 C11' C15' 107.3(6)
C15 C11' C15' 22.0(5)
C12' C11' C15' 108.0
C11 C11' C16' 125.4(6)
C15 C11' C16' 105.8(5)
C12' C11' C16' 126.0
C15' C11' C16' 126.0
C11 C11' Th1 90.3(7)
C15 C11' Th1 88.2(6)
C12' C11' Th1 79.1(2)
C15' C11' Th1 72.6(2)
C16' C11' Th1 114.5(2)
C11 C12' C12 106.2(8)
C11 C12' C13' 107.3(6)
C12 C12' C13' 5.1(5)
C11 C12' C11' 11.2(6)
C12 C12' C11' 107.8(4)
C13' C12' C11' 108.0
C11 C12' C17' 125.5(6)
C12 C12' C17' 125.9(4)
C13' C12' C17' 126.0
C11' C12' C17' 126.0
C11 C12' C16 68.3(6)
C12 C12' C16 167.5(9)
C13' C12' C16 172.3(5)
C11' C12' C16 69.1(4)
C17' C12' C16 57.4(4)
C11 C12' Th1 82.0(6)
C12 C12' Th1 80.2(5)
C13' C12' Th1 75.6(2)
C11' C12' Th1 71.7(2)
C17' C12' Th1 118.58(19)
C16 C12' Th1 109.4(4)
C13 C13' C12' 123.6(4)
C13 C13' C14' 15.9(4)
C12' C13' C14' 108.0
C13 C13' C18' 110.3(4)
C12' C13' C18' 126.0
C14' C13' C18' 126.0
C13 C13' C17 155.3(7)
C12' C13' C17 80.5(4)
C14' C13' C17 171.1(4)
C18' C13' C17 45.5(4)
C13 C13' Th1 80.6(4)
C12' C13' Th1 75.6(2)
C14' C13' Th1 71.7(2)
C18' C13' Th1 118.6(2)
C17 C13' Th1 113.8(5)
C14 C14' C15' 31.3(5)
C14 C14' C13' 138.6(5)
C15' C14' C13' 108.0
C14 C14' C19' 95.1(5)
C15' C14' C19' 126.0
C13' C14' C19' 126.0
C14 C14' C12 124.0(7)
C15' C14' C12 93.7(3)
C13' C14' C12 14.6(3)
C19' C14' C12 140.2(3)
C14 C14' Th1 88.8(5)
C15' C14' Th1 72.6(2)
C13' C14' Th1 79.1(2)
C19' C14' Th1 114.6(2)
C12 C14' Th1 77.0(3)
C15 C15' C14 160.5(14)
C15 C15' C14' 134.8(6)
C14 C15' C14' 41.4(6)
C15 C15' C11' 30.7(7)
C14 C15' C11' 148.3(6)
C14' C15' C11' 108.0
C15 C15' C20' 97.6(6)
C14 C15' C20' 85.1(6)
C14' C15' C20' 126.0
C11' C15' C20' 126.0
C15 C15' Th1 98.8(8)
C14 C15' Th1 98.0(7)
C14' C15' Th1 77.3(2)
C11' C15' Th1 77.3(2)
C20' C15' Th1 112.0(2)
C11' C16' C20 74.6(3)
C16 C17' C12' 64.9(3)
C17 C18' C13' 67.8(4)
C18 C19' C14' 83.6(4)
C18 C19' C13 66.8(4)
C14' C19' C13 16.9(3)
C15' C20' C19 85.0(3)
C15' C20' C14 28.1(3)
C19 C20' C14 57.0(3)
N1 C21 C22 125.1(7)
N1 C21 C23 120.3(6)
C22 C21 C23 114.6(6)
C28 C23 C24 115.4(7)
C28 C23 C21 121.3(7)
C24 C23 C21 123.3(6)
C25 C24 F1 118.0(7)
C25 C24 C23 124.1(8)
F1 C24 C23 117.9(6)
C24 C25 C26 117.6(9)
C25 C26 C27 122.5(8)
C28 C27 C26 114.9(9)
F2 C28 C27 113.8(8)
F2 C28 C23 120.7(7)
C27 C28 C23 125.5(9)
N2 C29 C30 124.5(6)
N2 C29 C31 120.2(6)
C30 C29 C31 115.3(6)
C36 C31 C32 113.4(6)
C36 C31 C29 122.3(6)
C32 C31 C29 124.3(6)
F3 C32 C31 117.2(6)
F3 C32 C33 117.7(7)
C31 C32 C33 125.0(7)
C34 C33 C32 117.5(7)
C33 C34 C35 120.8(7)
C34 C35 C36 118.5(7)
F4 C36 C31 116.9(7)
F4 C36 C35 118.3(7)
C31 C36 C35 124.7(7)
C41 C37 C38 108.1(6)
C41 C37 C42 126.1(6)
C38 C37 C42 125.7(6)
C41 C37 Th2 75.3(3)
C38 C37 Th2 75.6(3)
C42 C37 Th2 118.2(4)
C39 C38 C37 108.1(5)
C39 C38 C43 126.3(6)
C37 C38 C43 125.3(6)
C39 C38 Th2 74.6(3)
C37 C38 Th2 75.3(3)
C43 C38 Th2 120.7(4)
C38 C39 C40 109.0(5)
C38 C39 C44 125.1(6)
C40 C39 C44 125.7(6)
C38 C39 Th2 76.6(4)
C40 C39 Th2 76.2(4)
C44 C39 Th2 117.7(4)
C39 C40 C41 106.4(6)
C39 C40 C45 128.1(6)
C41 C40 C45 124.8(6)
C39 C40 Th2 74.5(4)
C41 C40 Th2 75.0(4)
C45 C40 Th2 123.2(4)
C37 C41 C40 108.3(5)
C37 C41 C46 126.7(6)
C40 C41 C46 124.7(6)
C37 C41 Th2 75.7(3)
C40 C41 Th2 75.5(3)
C46 C41 Th2 120.1(4)
C48 C47 C51 107.9(6)
C48 C47 C52 126.5(8)
C51 C47 C52 125.5(8)
C48 C47 Th2 74.7(4)
C51 C47 Th2 75.9(3)
C52 C47 Th2 115.1(4)
C47 C48 C49 108.1(7)
C47 C48 C53 127.5(8)
C49 C48 C53 124.2(9)
C47 C48 Th2 76.6(4)
C49 C48 Th2 75.6(4)
C53 C48 Th2 117.1(4)
C50 C49 C48 108.1(6)
C50 C49 C54 124.9(8)
C48 C49 C54 126.9(9)
C50 C49 Th2 76.3(4)
C48 C49 Th2 75.4(4)
C54 C49 Th2 118.2(4)
C49 C50 C51 107.9(6)
C49 C50 C55 126.9(8)
C51 C50 C55 125.1(8)
C49 C50 Th2 74.9(4)
C51 C50 Th2 76.1(3)
C55 C50 Th2 117.7(4)
C50 C51 C47 107.9(6)
C50 C51 C56 126.5(8)
C47 C51 C56 125.3(8)
C50 C51 Th2 75.1(4)
C47 C51 Th2 75.3(3)
C56 C51 Th2 120.8(4)
N3 C57 C59 120.7(6)
N3 C57 C58 123.4(6)
C59 C57 C58 115.9(6)
C64 C59 C60 113.4(6)
C64 C59 C57 123.1(6)
C60 C59 C57 123.4(6)
F5 C60 C61 118.1(6)
F5 C60 C59 117.5(5)
C61 C60 C59 124.4(6)
C60 C61 C62 118.6(6)
C61 C62 C63 120.0(6)
C64 C63 C62 117.9(6)
F6 C64 C63 116.7(6)
F6 C64 C59 117.6(5)
C63 C64 C59 125.7(6)
N4 C65 C66 123.0(7)
N4 C65 C67 120.2(6)
C66 C65 C67 116.8(6)
C72 C67 C68 114.2(7)
C72 C67 C65 122.0(6)
C68 C67 C65 123.8(7)
C67 C68 F7 116.4(8)
C67 C68 C69 125.0(9)
F7 C68 C69 118.6(8)
C68 C69 C70 116.6(8)
C71 C70 C69 120.6(9)
C70 C71 C72 119.5(10)
F8 C72 C67 118.4(7)
F8 C72 C71 117.7(8)
C67 C72 C71 123.9(8)

loop_
_geom_bond_atom_site_label_1
_geom_bond_atom_site_label_2
_geom_bond_distance
Th1 N1 2.255(5)
Th1 N2 2.261(5)
Th1 C15' 2.702(6)
Th1 C4 2.760(5)
Th1 C14' 2.762(6)
Th1 C11' 2.761(7)
Th1 C3 2.768(5)
Th1 C5 2.790(5)
Th1 C2 2.802(5)
Th1 C1 2.815(5)
Th1 C1' 2.831(6)
Th1 C5' 2.837(6)
Th2 N4 2.255(5)
Th2 N3 2.263(5)
Th2 C39 2.787(6)
Th2 C48 2.800(6)
Th2 C49 2.802(6)
Th2 C41 2.802(6)
Th2 C37 2.807(5)
Th2 C40 2.809(6)
Th2 C38 2.812(6)
Th2 C50 2.820(6)
Th2 C47 2.824(6)
Th2 C51 2.833(6)
F1 C24 1.363(8)
F2 C28 1.334(9)
F3 C32 1.335(8)
F4 C36 1.352(9)
F5 C60 1.365(7)
F6 C64 1.365(7)
F7 C68 1.386(10)
F8 C72 1.349(9)
N1 C21 1.272(8)
N2 C29 1.280(8)
N3 C57 1.262(8)
N4 C65 1.273(8)
C1 C5' 1.237(7)
C1 C2 1.4200
C1 C5 1.4200
C1 C6' 1.440(7)
C1 C6 1.5095
C2 C2' 0.614(7)
C2 C1' 1.043(8)
C2 C3 1.4200
C2 C7 1.5095
C2 C7' 1.595(7)
C3 C3' 0.633(7)
C3 C2' 0.854(7)
C3 C4 1.4200
C3 C8 1.5095
C4 C3' 0.973(7)
C4 C5 1.4200
C4 C9 1.5095
C4 C5' 1.608(7)
C5 C4' 1.203(7)
C5 C10 1.5095
C5 C1' 1.566(7)
C5 C10' 1.597(7)
C6 C6' 0.905(10)
C7 C7' 1.149(9)
C8 C8' 1.168(9)
C8 C3' 1.655(7)
C9 C9' 0.962(10)
C9 C4' 1.445(7)
C10 C10' 0.768(10)
C10 C5' 1.535(7)
C11 C11' 0.694(8)
C11 C12' 0.756(8)
C11 C12 1.4200
C11 C15 1.4200
C11 C16 1.5095
C12 C12' 1.010(8)
C12 C13 1.4200
C12 C17 1.5095
C12 C14' 1.598(8)
C13 C13' 1.150(8)
C13 C14 1.4200
C13 C18 1.5095
C13 C19' 1.508(8)
C14 C15' 0.772(8)
C14 C14' 0.983(8)
C14 C15 1.4200
C14 C19 1.5095
C14 C20' 1.636(8)
C15 C15' 0.668(9)
C15 C11' 0.912(8)
C15 C20 1.5095
C16 C17' 1.503(11)
C16 C12' 1.615(9)
C17 C18' 1.173(11)
C17 C13' 1.521(8)
C18 C19' 1.192(11)
C19 C20' 1.521(11)
C20 C16' 1.687(11)
C1' C2' 1.4200
C1' C5' 1.4200
C1' C6' 1.5095
C2' C3' 1.4200
C2' C7' 1.5095
C3' C4' 1.4200
C3' C8' 1.5095
C4' C5' 1.4200
C4' C9' 1.5095
C5' C10' 1.5095
C11' C12' 1.4200
C11' C15' 1.4200
C11' C16' 1.5095
C12' C13' 1.4200
C12' C17' 1.5095
C13' C14' 1.4200
C13' C18' 1.5095
C14' C15' 1.4200
C14' C19' 1.5095
C15' C20' 1.5095
C21 C22 1.498(10)
C21 C23 1.513(9)
C23 C28 1.372(10)
C23 C24 1.371(9)
C24 C25 1.350(10)
C25 C26 1.377(13)
C26 C27 1.402(14)
C27 C28 1.367(12)
C29 C30 1.506(9)
C29 C31 1.507(8)
C31 C36 1.359(9)
C31 C32 1.365(9)
C32 C33 1.394(10)
C33 C34 1.349(11)
C34 C35 1.358(11)
C35 C36 1.378(10)
C37 C41 1.404(9)
C37 C38 1.411(8)
C37 C42 1.517(9)
C38 C39 1.397(8)
C38 C43 1.508(8)
C39 C40 1.418(8)
C39 C44 1.510(9)
C40 C41 1.432(9)
C40 C45 1.513(9)
C41 C46 1.515(8)
C47 C48 1.394(10)
C47 C51 1.408(9)
C47 C52 1.504(10)
C48 C49 1.403(10)
C48 C53 1.511(11)
C49 C50 1.398(10)
C49 C54 1.505(10)
C50 C51 1.401(10)
C50 C55 1.496(10)
C51 C56 1.510(10)
C57 C59 1.507(8)
C57 C58 1.524(9)
C59 C64 1.380(8)
C59 C60 1.400(8)
C60 C61 1.369(8)
C61 C62 1.390(9)
C62 C63 1.387(9)
C63 C64 1.371(8)
C65 C66 1.506(9)
C65 C67 1.516(9)
C67 C72 1.371(10)
C67 C68 1.374(10)
C68 C69 1.396(12)
C69 C70 1.406(14)
C70 C71 1.335(13)
C71 C72 1.395(10)
